data_7151541
loop_
_publ_author_name
'Cheng, Ying'
'Yang, Hua'
'Meth-Cohn, Otto'

_publ_section_title
;
 The surprising nucleophilic addition of aminochlorocarbenes to diethyl
 acetylenedicarboxylate and to oxalyl chloride: quinolines and
 benzo[1,4]diazepines from N-alkylformanilides and oxalyl chloride in
 the presence of H&#xFFFD;nig's base
;
_journal_issue 20
_journal_name_full 'Organic &amp;  Biomolecular Chemistry'
_journal_page_first 3605
_journal_paper_doi 10.1039/b307278a
_journal_volume 1
_journal_year 2003
_chemical_formula_moiety '?    '
_chemical_formula_sum 'C18 H12 F2 N2 O3'
_chemical_formula_weight 342.30
_chemical_melting_point 481
_chemical_name_systematic
;
7-Fluoro-4-(4-fluorophenyl)-1-methylbenzo[f][1,4]diazepine-2,3-dicarboxylic
anhydride
;
_space_group_IT_number 14
_symmetry_cell_setting monoclinic
_symmetry_space_group_name_Hall '-P 2ybc'
_symmetry_space_group_name_H-M 'P 1 21/c 1'
_atom_sites_solution_hydrogens geom
_atom_sites_solution_primary direct
_atom_sites_solution_secondary difmap
_audit_creation_method SHELXL-97
_cell_angle_alpha 90.00
_cell_angle_beta 103.607(7)
_cell_angle_gamma 90.00
_cell_formula_units_Z 4
_cell_length_a 15.752(6)
_cell_length_b 11.767(4)
_cell_length_c 8.688(3)
_cell_measurement_temperature 293(2)
_cell_volume 1565.2(10)
_computing_cell_refinement 'Bruker SMART'
_computing_data_collection 'Bruker SMART'
_computing_data_reduction 'Bruker SHELXTL'
_computing_molecular_graphics 'Bruker SHELXTL'
_computing_publication_material 'Bruker SHELXTL'
_computing_structure_refinement 'SHELXL-97 (Sheldrick, 1997)'
_computing_structure_solution 'SHELXS-97 (Sheldrick, 1990)'
_diffrn_ambient_temperature 293(2)
_diffrn_measured_fraction_theta_full 1.000
_diffrn_measured_fraction_theta_max 1.000
_diffrn_measurement_device_type 'CCD area detector'
_diffrn_measurement_method 'phi and omega scans'
_diffrn_radiation_monochromator graphite
_diffrn_radiation_source 'fine-focus sealed tube'
_diffrn_radiation_type MoK\a
_diffrn_radiation_wavelength 0.71073
_diffrn_reflns_av_R_equivalents 0.1421
_diffrn_reflns_av_sigmaI/netI 0.2361
_diffrn_reflns_limit_h_max 17
_diffrn_reflns_limit_h_min -18
_diffrn_reflns_limit_k_max 14
_diffrn_reflns_limit_k_min -13
_diffrn_reflns_limit_l_max 10
_diffrn_reflns_limit_l_min -6
_diffrn_reflns_number 6550
_diffrn_reflns_theta_full 25.35
_diffrn_reflns_theta_max 25.35
_diffrn_reflns_theta_min 1.33
_exptl_absorpt_coefficient_mu 0.116
_exptl_absorpt_correction_T_max 0.9942
_exptl_absorpt_correction_T_min 0.9660
_exptl_absorpt_correction_type multi-scan
_exptl_absorpt_process_details SADABS
_exptl_crystal_colour Red
_exptl_crystal_density_diffrn 1.453
_exptl_crystal_density_method 'not measured'
_exptl_crystal_F_000 704
_exptl_crystal_size_max 0.30
_exptl_crystal_size_mid 0.15
_exptl_crystal_size_min 0.05
_refine_diff_density_max 0.183
_refine_diff_density_min -0.207
_refine_diff_density_rms 0.055
_refine_ls_extinction_method none
_refine_ls_goodness_of_fit_ref 0.932
_refine_ls_hydrogen_treatment mixed
_refine_ls_matrix_type full
_refine_ls_number_parameters 226
_refine_ls_number_reflns 2883
_refine_ls_number_restraints 0
_refine_ls_restrained_S_all 0.932
_refine_ls_R_factor_all 0.2534
_refine_ls_R_factor_gt 0.0569
_refine_ls_shift/su_max 0.003
_refine_ls_shift/su_mean 0.000
_refine_ls_structure_factor_coef Fsqd
_refine_ls_weighting_details 'calc w=1/[\s^2^(Fo^2^)+(0.0603P)^2^+0.0000P] where P=(Fo^2^+2Fc^2^)/3'
_refine_ls_weighting_scheme calc
_refine_ls_wR_factor_gt 0.1063
_refine_ls_wR_factor_ref 0.1883
_reflns_number_gt 818
_reflns_number_total 2883
_reflns_threshold_expression >2sigma(I)
_cod_data_source_file b307278a.txt
_cod_data_source_block 050702a
_cod_depositor_comments
;
The following automatic conversions were performed:
'_symmetry_cell_setting' value 'Monoclinic' changed to 'monoclinic'
according to '/home/saulius/struct/CIF-dictionaries/cif_core.dic'
dictionary named 'cif_core.dic' version 2.4.1 from
2010-06-29.

'_exptl_absorpt_correction_type' value 'MULTI-SCAN' changed
to 'multi-scan' according to
'/home/saulius/struct/CIF-dictionaries/cif_core.dic' dictionary named
'cif_core.dic' version 2.4.1 from 2010-06-29.

Automatic conversion script
Id: cif_fix_enum 1527 2010-12-29 10:47:43Z saulius 
;
_cod_original_cell_volume 1565.2(9)
_cod_original_sg_symbol_H-M P2(1)/c
_cod_original_formula_sum 'C18 H12 F2 N2 O3    '
_cod_database_code 7151541

loop_
_symmetry_equiv_pos_as_xyz
'x, y, z'
'-x, y+1/2, -z+1/2'
'-x, -y, -z'
'x, -y-1/2, z-1/2'

loop_
_atom_site_label
_atom_site_type_symbol
_atom_site_fract_x
_atom_site_fract_y
_atom_site_fract_z
_atom_site_U_iso_or_equiv
_atom_site_adp_type
_atom_site_occupancy
_atom_site_symmetry_multiplicity
_atom_site_calc_flag
_atom_site_refinement_flags
_atom_site_disorder_assembly
_atom_site_disorder_group
F1 F 0.9039(2) 0.5808(4) 0.1231(4) 0.0860(14) Uani 1 1 d . . .
F2 F 0.9334(3) 0.2180(4) 0.8133(7) 0.147(2) Uani 1 1 d . . .
N1 N 0.7475(3) 0.6268(4) 0.6246(6) 0.0404(13) Uani 1 1 d . . .
N2 N 0.6366(3) 0.4680(4) 0.7894(6) 0.0501(15) Uani 1 1 d . . .
O1 O 0.4552(3) 0.5628(4) 0.6739(5) 0.0763(16) Uani 1 1 d . . .
O2 O 0.5157(3) 0.6853(4) 0.5355(5) 0.0637(13) Uani 1 1 d . . .
O3 O 0.6136(3) 0.7835(4) 0.4396(5) 0.0753(16) Uani 1 1 d . . .
C1 C 0.5203(5) 0.5965(6) 0.6396(8) 0.0527(18) Uani 1 1 d . . .
C2 C 0.6113(4) 0.5568(5) 0.6871(7) 0.0418(16) Uani 1 1 d . . .
C3 C 0.6590(4) 0.6213(5) 0.6064(6) 0.0387(16) Uani 1 1 d . . .
C4 C 0.6003(5) 0.7054(7) 0.5161(8) 0.0558(19) Uani 1 1 d . . .
C5 C 0.7866(4) 0.6156(4) 0.4946(7) 0.0375(15) Uani 1 1 d . . .
C6 C 0.7386(4) 0.5871(5) 0.3462(7) 0.0485(17) Uani 1 1 d . . .
H6A H 0.6788 0.5745 0.3299 0.058 Uiso 1 1 calc R . .
C7 C 0.7782(4) 0.5773(5) 0.2212(7) 0.0559(18) Uani 1 1 d . . .
H7A H 0.7454 0.5595 0.1204 0.067 Uiso 1 1 calc R . .
C8 C 0.8652(4) 0.5936(6) 0.2472(8) 0.0569(19) Uani 1 1 d . . .
C9 C 0.9139(4) 0.6230(6) 0.3901(8) 0.066(2) Uani 1 1 d . . .
H9A H 0.9736 0.6353 0.4052 0.079 Uiso 1 1 calc R . .
C10 C 0.8738(4) 0.6345(6) 0.5136(7) 0.0566(19) Uani 1 1 d . . .
H10A H 0.9070 0.6558 0.6126 0.068 Uiso 1 1 calc R . .
C11 C 0.7950(4) 0.5866(5) 0.7819(6) 0.0454(17) Uani 1 1 d . . .
H11A H 0.7693 0.6203 0.8623 0.054 Uiso 1 1 calc R . .
H11B H 0.8553 0.6113 0.8015 0.054 Uiso 1 1 calc R . .
C12 C 0.7921(4) 0.4603(6) 0.7942(6) 0.0465(17) Uani 1 1 d . . .
C13 C 0.8656(5) 0.3967(8) 0.7994(7) 0.068(2) Uani 1 1 d . . .
H13A H 0.9177 0.4325 0.7950 0.082 Uiso 1 1 calc R . .
C14 C 0.8629(6) 0.2829(10) 0.8107(10) 0.096(3) Uani 1 1 d . . .
C15 C 0.7893(7) 0.2276(7) 0.8154(10) 0.099(3) Uani 1 1 d . . .
H15A H 0.7895 0.1487 0.8226 0.118 Uiso 1 1 calc R . .
C16 C 0.7138(5) 0.2867(7) 0.8095(8) 0.079(2) Uani 1 1 d . . .
H16A H 0.6628 0.2489 0.8154 0.094 Uiso 1 1 calc R . .
C17 C 0.7148(4) 0.4055(6) 0.7946(7) 0.0500(17) Uani 1 1 d . . .
C18 C 0.5799(4) 0.4311(6) 0.8915(8) 0.079(2) Uani 1 1 d . . .
H18A H 0.5301 0.4805 0.8764 0.119 Uiso 1 1 calc R . .
H18B H 0.6118 0.4341 1.0002 0.119 Uiso 1 1 calc R . .
H18C H 0.5607 0.3546 0.8648 0.119 Uiso 1 1 calc R . .

loop_
_atom_site_aniso_label
_atom_site_aniso_U_11
_atom_site_aniso_U_22
_atom_site_aniso_U_33
_atom_site_aniso_U_23
_atom_site_aniso_U_13
_atom_site_aniso_U_12
F1 0.074(3) 0.141(4) 0.055(3) -0.007(2) 0.037(2) -0.005(3)
F2 0.097(4) 0.116(4) 0.219(6) 0.019(4) 0.019(4) 0.060(3)
N1 0.036(3) 0.049(4) 0.036(4) 0.002(2) 0.010(3) -0.004(3)
N2 0.056(4) 0.044(4) 0.059(4) 0.008(3) 0.032(3) -0.010(3)
O1 0.051(3) 0.087(4) 0.097(4) -0.019(3) 0.031(3) -0.011(3)
O2 0.058(3) 0.062(4) 0.069(3) -0.003(3) 0.013(3) 0.018(3)
O3 0.084(4) 0.065(4) 0.076(4) 0.029(3) 0.019(3) 0.012(3)
C1 0.056(5) 0.046(5) 0.057(5) -0.021(4) 0.016(4) 0.002(4)
C2 0.038(4) 0.048(5) 0.043(4) -0.013(3) 0.015(3) -0.002(3)
C3 0.049(5) 0.042(4) 0.025(4) -0.003(3) 0.009(3) 0.004(4)
C4 0.053(5) 0.062(6) 0.052(5) -0.009(4) 0.011(4) 0.000(4)
C5 0.048(4) 0.035(4) 0.033(4) 0.002(3) 0.017(3) -0.001(3)
C6 0.045(4) 0.061(5) 0.040(4) 0.001(3) 0.012(4) -0.006(3)
C7 0.060(5) 0.077(5) 0.030(4) -0.003(3) 0.009(4) -0.001(4)
C8 0.048(5) 0.076(5) 0.051(5) 0.002(4) 0.022(4) 0.001(4)
C9 0.039(4) 0.113(7) 0.047(5) 0.000(4) 0.011(4) -0.011(4)
C10 0.043(4) 0.096(6) 0.034(4) -0.008(3) 0.015(3) -0.016(4)
C11 0.044(4) 0.058(5) 0.033(4) 0.001(3) 0.008(3) -0.012(3)
C12 0.047(4) 0.054(5) 0.039(4) 0.002(3) 0.009(3) -0.007(4)
C13 0.054(6) 0.079(7) 0.067(5) 0.012(4) 0.008(4) 0.013(5)
C14 0.062(7) 0.097(9) 0.125(8) 0.012(6) 0.012(6) 0.020(7)
C15 0.108(8) 0.048(6) 0.133(8) 0.008(5) 0.014(6) 0.036(6)
C16 0.083(7) 0.053(6) 0.097(6) 0.007(4) 0.018(5) -0.015(5)
C17 0.054(5) 0.050(5) 0.048(4) 0.006(3) 0.017(3) 0.008(4)
C18 0.077(5) 0.084(6) 0.089(6) 0.016(4) 0.043(4) -0.018(4)

loop_
_atom_type_symbol
_atom_type_description
_atom_type_scat_dispersion_real
_atom_type_scat_dispersion_imag
_atom_type_scat_source
C C 0.0033 0.0016 'International Tables Vol C Tables 4.2.6.8 and 6.1.1.4'
H H 0.0000 0.0000 'International Tables Vol C Tables 4.2.6.8 and 6.1.1.4'
N N 0.0061 0.0033 'International Tables Vol C Tables 4.2.6.8 and 6.1.1.4'
O O 0.0106 0.0060 'International Tables Vol C Tables 4.2.6.8 and 6.1.1.4'
F F 0.0171 0.0103 'International Tables Vol C Tables 4.2.6.8 and 6.1.1.4'

loop_
_geom_angle_atom_site_label_1
_geom_angle_atom_site_label_2
_geom_angle_atom_site_label_3
_geom_angle
_geom_angle_site_symmetry_1
_geom_angle_site_symmetry_3
_geom_angle_publ_flag
C3 N1 C5 121.8(5) . . ?
C3 N1 C11 111.9(5) . . ?
C5 N1 C11 119.3(5) . . ?
C2 N2 C17 122.1(5) . . ?
C2 N2 C18 119.6(5) . . ?
C17 N2 C18 118.3(5) . . ?
C1 O2 C4 107.7(5) . . ?
O1 C1 O2 120.0(7) . . ?
O1 C1 C2 131.1(7) . . ?
O2 C1 C2 108.8(6) . . ?
N2 C2 C3 130.1(6) . . ?
N2 C2 C1 122.7(6) . . ?
C3 C2 C1 107.2(6) . . ?
N1 C3 C2 129.3(6) . . ?
N1 C3 C4 122.2(6) . . ?
C2 C3 C4 107.3(6) . . ?
O3 C4 O2 119.9(7) . . ?
O3 C4 C3 131.2(7) . . ?
O2 C4 C3 108.8(6) . . ?
C10 C5 C6 118.1(5) . . ?
C10 C5 N1 120.3(6) . . ?
C6 C5 N1 121.6(6) . . ?
C5 C6 C7 120.5(6) . . ?
C5 C6 H6A 119.7 . . ?
C7 C6 H6A 119.7 . . ?
C8 C7 C6 119.1(6) . . ?
C8 C7 H7A 120.4 . . ?
C6 C7 H7A 120.4 . . ?
C9 C8 C7 121.9(7) . . ?
C9 C8 F1 119.6(6) . . ?
C7 C8 F1 118.5(6) . . ?
C8 C9 C10 118.7(6) . . ?
C8 C9 H9A 120.6 . . ?
C10 C9 H9A 120.6 . . ?
C5 C10 C9 121.6(6) . . ?
C5 C10 H10A 119.2 . . ?
C9 C10 H10A 119.2 . . ?
N1 C11 C12 111.7(4) . . ?
N1 C11 H11A 109.3 . . ?
C12 C11 H11A 109.3 . . ?
N1 C11 H11B 109.3 . . ?
C12 C11 H11B 109.3 . . ?
H11A C11 H11B 107.9 . . ?
C13 C12 C17 119.0(6) . . ?
C13 C12 C11 120.4(7) . . ?
C17 C12 C11 120.5(6) . . ?
C14 C13 C12 120.3(8) . . ?
C14 C13 H13A 119.8 . . ?
C12 C13 H13A 119.8 . . ?
C15 C14 F2 116.2(10) . . ?
C15 C14 C13 122.0(9) . . ?
F2 C14 C13 121.8(9) . . ?
C14 C15 C16 120.2(8) . . ?
C14 C15 H15A 119.9 . . ?
C16 C15 H15A 119.9 . . ?
C15 C16 C17 118.7(7) . . ?
C15 C16 H16A 120.6 . . ?
C17 C16 H16A 120.6 . . ?
C12 C17 C16 119.7(6) . . ?
C12 C17 N2 121.0(6) . . ?
C16 C17 N2 119.2(7) . . ?
N2 C18 H18A 109.5 . . ?
N2 C18 H18B 109.5 . . ?
H18A C18 H18B 109.5 . . ?
N2 C18 H18C 109.5 . . ?
H18A C18 H18C 109.5 . . ?
H18B C18 H18C 109.5 . . ?

loop_
_geom_bond_atom_site_label_1
_geom_bond_atom_site_label_2
_geom_bond_distance
_geom_bond_site_symmetry_2
_geom_bond_publ_flag
F1 C8 1.366(7) . ?
F2 C14 1.343(9) . ?
N1 C3 1.366(6) . ?
N1 C5 1.415(7) . ?
N1 C11 1.473(6) . ?
N2 C2 1.369(7) . ?
N2 C17 1.426(7) . ?
N2 C18 1.464(7) . ?
O1 C1 1.200(7) . ?
O2 C1 1.373(7) . ?
O2 C4 1.401(7) . ?
O3 C4 1.182(7) . ?
C1 C2 1.472(8) . ?
C2 C3 1.371(7) . ?
C3 C4 1.452(8) . ?
C5 C10 1.363(7) . ?
C5 C6 1.375(7) . ?
C6 C7 1.378(7) . ?
C6 H6A 0.9300 . ?
C7 C8 1.350(8) . ?
C7 H7A 0.9300 . ?
C8 C9 1.342(8) . ?
C9 C10 1.373(7) . ?
C9 H9A 0.9300 . ?
C10 H10A 0.9300 . ?
C11 C12 1.492(7) . ?
C11 H11A 0.9700 . ?
C11 H11B 0.9700 . ?
C12 C13 1.371(8) . ?
C12 C17 1.379(8) . ?
C13 C14 1.345(10) . ?
C13 H13A 0.9300 . ?
C14 C15 1.338(10) . ?
C15 C16 1.368(9) . ?
C15 H15A 0.9300 . ?
C16 C17 1.404(8) . ?
C16 H16A 0.9300 . ?
C18 H18A 0.9600 . ?
C18 H18B 0.9600 . ?
C18 H18C 0.9600 . ?

loop_
_geom_torsion_atom_site_label_1
_geom_torsion_atom_site_label_2
_geom_torsion_atom_site_label_3
_geom_torsion_atom_site_label_4
_geom_torsion
_geom_torsion_site_symmetry_1
_geom_torsion_site_symmetry_2
_geom_torsion_site_symmetry_3
_geom_torsion_site_symmetry_4
_geom_torsion_publ_flag
C4 O2 C1 O1 -179.2(6) . . . . ?
C4 O2 C1 C2 -0.9(6) . . . . ?
C17 N2 C2 C3 -18.8(10) . . . . ?
C18 N2 C2 C3 164.5(6) . . . . ?
C17 N2 C2 C1 158.4(5) . . . . ?
C18 N2 C2 C1 -18.3(8) . . . . ?
O1 C1 C2 N2 -1.2(10) . . . . ?
O2 C1 C2 N2 -179.3(5) . . . . ?
O1 C1 C2 C3 176.5(7) . . . . ?
O2 C1 C2 C3 -1.6(6) . . . . ?
C5 N1 C3 C2 129.3(6) . . . . ?
C11 N1 C3 C2 -21.2(8) . . . . ?
C5 N1 C3 C4 -64.8(7) . . . . ?
C11 N1 C3 C4 144.8(5) . . . . ?
N2 C2 C3 N1 -11.7(11) . . . . ?
C1 C2 C3 N1 170.8(5) . . . . ?
N2 C2 C3 C4 -179.2(6) . . . . ?
C1 C2 C3 C4 3.3(6) . . . . ?
C1 O2 C4 O3 -174.8(6) . . . . ?
C1 O2 C4 C3 2.9(6) . . . . ?
N1 C3 C4 O3 4.8(11) . . . . ?
C2 C3 C4 O3 173.4(7) . . . . ?
N1 C3 C4 O2 -172.6(5) . . . . ?
C2 C3 C4 O2 -3.9(7) . . . . ?
C3 N1 C5 C10 172.4(5) . . . . ?
C11 N1 C5 C10 -39.2(8) . . . . ?
C3 N1 C5 C6 -6.6(8) . . . . ?
C11 N1 C5 C6 141.8(5) . . . . ?
C10 C5 C6 C7 0.6(9) . . . . ?
N1 C5 C6 C7 179.7(5) . . . . ?
C5 C6 C7 C8 1.3(9) . . . . ?
C6 C7 C8 C9 -2.2(10) . . . . ?
C6 C7 C8 F1 178.4(5) . . . . ?
C7 C8 C9 C10 1.2(11) . . . . ?
F1 C8 C9 C10 -179.5(6) . . . . ?
C6 C5 C10 C9 -1.7(10) . . . . ?
N1 C5 C10 C9 179.2(6) . . . . ?
C8 C9 C10 C5 0.8(11) . . . . ?
C3 N1 C11 C12 74.9(6) . . . . ?
C5 N1 C11 C12 -76.4(6) . . . . ?
N1 C11 C12 C13 108.9(6) . . . . ?
N1 C11 C12 C17 -68.6(7) . . . . ?
C17 C12 C13 C14 -2.5(10) . . . . ?
C11 C12 C13 C14 179.9(7) . . . . ?
C12 C13 C14 C15 0.9(13) . . . . ?
C12 C13 C14 F2 178.8(7) . . . . ?
F2 C14 C15 C16 -178.5(7) . . . . ?
C13 C14 C15 C16 -0.4(14) . . . . ?
C14 C15 C16 C17 1.6(12) . . . . ?
C13 C12 C17 C16 3.7(9) . . . . ?
C11 C12 C17 C16 -178.7(5) . . . . ?
C13 C12 C17 N2 180.0(5) . . . . ?
C11 C12 C17 N2 -2.5(8) . . . . ?
C15 C16 C17 C12 -3.3(10) . . . . ?
C15 C16 C17 N2 -179.6(6) . . . . ?
C2 N2 C17 C12 45.3(8) . . . . ?
C18 N2 C17 C12 -138.0(6) . . . . ?
C2 N2 C17 C16 -138.4(6) . . . . ?
C18 N2 C17 C16 38.3(8) . . . . ?

loop_
_cod_related_entry_id
_cod_related_entry_database
_cod_related_entry_code
1 ChemSpider 9546190
